data_4078934
loop_
_publ_author_name
'Clough, Melissa C.'
'Zeits, Paul D.'
'Bhuvanesh, Nattamai'
'Gladysz, John A.'

_publ_section_title
;
 Toward Permetalated Alkyne/Azide 3 + 2 or &#x201C;Click&#x201D;
 Cycloadducts
;
_journal_issue 15
_journal_name_full Organometallics
_journal_page_first 5231
_journal_paper_doi 10.1021/om300542a
_journal_volume 31
_journal_year 2012
_chemical_formula_sum 'C66 H51 Br Cl4 F5 N3 O7 P2 Pt Re2'
_chemical_formula_weight 1944.24
_chemical_name_systematic
; 
 ? 
;
_space_group_IT_number 18
_symmetry_cell_setting orthorhombic
_symmetry_space_group_name_Hall 'P 2 2ab'
_symmetry_space_group_name_H-M 'P 21 21 2'
_atom_sites_solution_hydrogens geom
_atom_sites_solution_primary direct
_atom_sites_solution_secondary difmap
_audit_creation_method SHELXL-97
_cell_angle_alpha 90.00
_cell_angle_beta 90.00
_cell_angle_gamma 90.00
_cell_formula_units_Z 4
_cell_length_a 12.1623(16)
_cell_length_b 46.074(6)
_cell_length_c 11.9613(16)
_cell_measurement_reflns_used 9475
_cell_measurement_temperature 110(2)
_cell_measurement_theta_max 27.45
_cell_measurement_theta_min 2.43
_cell_volume 6702.7(15)
_computing_cell_refinement
; 
  APEX-II(BRUKER-NONIUS, 2003) 
;
_computing_data_collection 'APEX-II (BRUKER-NONIUS, 2003)'
_computing_data_reduction APEX-II
_computing_molecular_graphics 'X-SEED (Barbour, 2001)'
_computing_publication_material 'Bruker SHELXTL'
_computing_structure_refinement 'SHELXL-97 (Sheldrick, 2008)'
_computing_structure_solution 'SHELXS-97 (Sheldrick, 2008)'
_diffrn_ambient_temperature 110(2)
_diffrn_measured_fraction_theta_full 0.998
_diffrn_measured_fraction_theta_max 0.998
_diffrn_measurement_device_type 'APEX II'
_diffrn_measurement_method 'omega scans'
_diffrn_radiation_monochromator graphite
_diffrn_radiation_source 'fine-focus sealed tube'
_diffrn_radiation_type MoK\a
_diffrn_radiation_wavelength 0.71073
_diffrn_reflns_av_R_equivalents 0.0455
_diffrn_reflns_av_sigmaI/netI 0.0254
_diffrn_reflns_limit_h_max 15
_diffrn_reflns_limit_h_min -15
_diffrn_reflns_limit_k_max 59
_diffrn_reflns_limit_k_min -59
_diffrn_reflns_limit_l_max 15
_diffrn_reflns_limit_l_min -15
_diffrn_reflns_number 134479
_diffrn_reflns_theta_full 27.49
_diffrn_reflns_theta_max 27.49
_diffrn_reflns_theta_min 1.70
_diffrn_standards_decay_% 0
_diffrn_standards_interval_count 0
_diffrn_standards_number 0
_exptl_absorpt_coefficient_mu 6.557
_exptl_absorpt_correction_T_max 0.6568
_exptl_absorpt_correction_T_min 0.1381
_exptl_absorpt_correction_type multi-scan
_exptl_absorpt_process_details 'SADABS; (Sheldrick, 2006)'
_exptl_crystal_colour colorless
_exptl_crystal_density_diffrn 1.927
_exptl_crystal_density_method 'not measured'
_exptl_crystal_description block
_exptl_crystal_F_000 3720
_exptl_crystal_size_max 0.50
_exptl_crystal_size_mid 0.14
_exptl_crystal_size_min 0.07
_refine_diff_density_max 0.949
_refine_diff_density_min -1.088
_refine_diff_density_rms 0.276
_refine_ls_abs_structure_details 'Flack H D (1983), Acta Cryst. A39, 876-881'
_refine_ls_abs_structure_Flack 0.006(5)
_refine_ls_extinction_method none
_refine_ls_goodness_of_fit_ref 1.043
_refine_ls_hydrogen_treatment constr
_refine_ls_matrix_type full
_refine_ls_number_parameters 836
_refine_ls_number_reflns 15360
_refine_ls_number_restraints 5
_refine_ls_restrained_S_all 1.044
_refine_ls_R_factor_all 0.0290
_refine_ls_R_factor_gt 0.0264
_refine_ls_shift/su_max 0.006
_refine_ls_shift/su_mean 0.000
_refine_ls_structure_factor_coef Fsqd
_refine_ls_weighting_details
; calc 
 [1.00000+-1.00000exp(-15.00(sin\q/\l)^2^)]/ 
   [\s^2^(Fo^2^)+0.0000+10.4159*P+(0.0360P)^2^+0.0000sin\q/\l] 
 where P = 0.33333Fo^2^ + 0.66667Fc^2^ 
;
_refine_ls_weighting_scheme calc
_refine_ls_wR_factor_gt 0.0668
_refine_ls_wR_factor_ref 0.0678
_reflns_number_gt 14832
_reflns_number_total 15360
_reflns_threshold_expression >2sigma(I)
_cod_data_source_file om300542a_si_002.cif
_cod_data_source_block p21212
_cod_depositor_comments
;
The following automatic conversions were performed:

'_symmetry_cell_setting' value 'Orthorhombic' changed to
'orthorhombic' according to
/home/saulius/struct/CIF-dictionaries/cif_core.dic dictionary named
'cif_core.dic' version 2.4.2 from 2011-04-26.

Automatic conversion script
Id: cif_fix_values 1891 2012-01-12 08:04:46Z andrius 
;
_cod_original_sg_symbol_H-M P2(1)2(1)2
_cod_database_code 4078934

loop_
_symmetry_equiv_pos_as_xyz
'x, y, z'
'-x, -y, z'
'-x+1/2, y+1/2, -z'
'x+1/2, -y+1/2, -z'

loop_
_atom_site_label
_atom_site_type_symbol
_atom_site_fract_x
_atom_site_fract_y
_atom_site_fract_z
_atom_site_U_iso_or_equiv
_atom_site_adp_type
_atom_site_occupancy
_atom_site_symmetry_multiplicity
_atom_site_calc_flag
_atom_site_refinement_flags
_atom_site_disorder_assembly
_atom_site_disorder_group
Pt1 Pt 0.883873(14) 0.876831(4) 0.227380(14) 0.01303(4) Uani 1 1 d . . .
Re1 Re 1.091366(17) 0.826009(4) -0.210940(17) 0.02144(5) Uani 1 1 d D . .
Re2 Re 1.518353(17) 0.932725(5) -0.093795(19) 0.02365(5) Uani 1 1 d . . .
Br1 Br 1.26237(6) 0.792309(14) -0.21934(6) 0.0280(2) Uani 0.843(2) 1 d PD A 1
Br1A Br 0.9302(5) 0.86205(11) -0.2225(5) 0.0280(2) Uani 0.157(2) 1 d PD A 2
P1 P 0.85051(10) 0.82780(3) 0.25347(10) 0.0147(2) Uani 1 1 d . . .
P2 P 0.92653(10) 0.92516(2) 0.20290(10) 0.0149(2) Uani 1 1 d . . .
C1 C 0.9996(4) 0.86895(10) 0.1131(4) 0.0162(9) Uani 1 1 d . . .
C2 C 1.0735(4) 0.86695(10) 0.0461(4) 0.0191(10) Uani 1 1 d . A .
C3 C 1.1725(4) 0.86894(10) -0.0143(4) 0.0193(10) Uani 1 1 d . . .
C4 C 1.2661(4) 0.88445(12) 0.0140(4) 0.0211(10) Uani 1 1 d . A .
H4A H 1.2768 0.8964 0.0777 0.025 Uiso 1 1 calc R . .
C5 C 1.0515(4) 0.80565(12) -0.0670(5) 0.0250(11) Uani 1 1 d . A .
C6 C 1.0011(5) 0.79927(12) -0.2936(5) 0.0310(12) Uani 1 1 d . A .
C7 C 1.1417(6) 0.84368(13) -0.3549(5) 0.0322(13) Uani 1 1 d . A .
C8 C 0.9665(6) 0.85152(18) -0.2030(7) 0.0295(15) Uani 0.843(2) 1 d PD A 3
O4 O 0.8901(6) 0.86633(12) -0.1989(5) 0.0348(13) Uani 0.843(2) 1 d PD A 3
C8A C 1.200(3) 0.7946(6) -0.243(4) 0.0295(15) Uani 0.157(2) 1 d PD A 4
O4A O 1.280(2) 0.7796(6) -0.248(3) 0.0348(13) Uani 0.157(2) 1 d PD A 4
C9 C 1.4521(4) 0.88627(11) -0.0716(5) 0.0214(11) Uani 1 1 d . . .
C10 C 1.5180(5) 0.88633(12) -0.1688(5) 0.0256(11) Uani 1 1 d . . .
H10A H 1.4953 0.8806 -0.2460 0.031 Uiso 1 1 calc R . .
C11 C 1.6274(5) 0.89343(12) -0.1313(5) 0.0281(12) Uani 1 1 d . . .
H11A H 1.6950 0.8936 -0.1790 0.034 Uiso 1 1 calc R . .
C12 C 1.6253(5) 0.89663(12) -0.0148(5) 0.0259(11) Uani 1 1 d . . .
H12A H 1.6910 0.8999 0.0338 0.031 Uiso 1 1 calc R . .
C13 C 1.5157(5) 0.89286(11) 0.0237(5) 0.0249(11) Uani 1 1 d . . .
H13A H 1.4906 0.8924 0.1033 0.030 Uiso 1 1 calc R . .
C14 C 1.5510(5) 0.95514(14) -0.2264(7) 0.0393(15) Uani 1 1 d . . .
C15 C 1.5723(5) 0.96373(15) -0.0023(6) 0.0375(14) Uani 1 1 d . . .
C16 C 1.3769(5) 0.95028(12) -0.0953(5) 0.0306(12) Uani 1 1 d . . .
C17 C 0.9677(4) 0.80743(11) 0.3083(4) 0.0185(10) Uani 1 1 d . . .
C18 C 0.9527(5) 0.78085(11) 0.3612(5) 0.0241(11) Uani 1 1 d . . .
H18A H 0.8814 0.7725 0.3646 0.029 Uiso 1 1 calc R . .
C19 C 1.0410(5) 0.76646(11) 0.4089(5) 0.0280(12) Uani 1 1 d . . .
H19A H 1.0291 0.7485 0.4457 0.034 Uiso 1 1 calc R . .
C20 C 1.1461(5) 0.77772(12) 0.4042(5) 0.0270(12) Uani 1 1 d . . .
C21 C 1.1617(5) 0.80385(13) 0.3484(5) 0.0283(12) Uani 1 1 d . . .
H21A H 1.2337 0.8117 0.3422 0.034 Uiso 1 1 calc R . .
C22 C 1.0733(5) 0.81870(12) 0.3016(5) 0.0259(11) Uani 1 1 d . . .
H22A H 1.0853 0.8367 0.2647 0.031 Uiso 1 1 calc R . .
C23 C 1.2418(6) 0.76195(14) 0.4592(5) 0.0343(14) Uani 1 1 d . . .
H23A H 1.2312 0.7409 0.4523 0.051 Uiso 1 1 calc R . .
H23B H 1.2454 0.7672 0.5385 0.051 Uiso 1 1 calc R . .
H23C H 1.3106 0.7675 0.4223 0.051 Uiso 1 1 calc R . .
C24 C 0.8009(4) 0.81080(11) 0.1270(4) 0.0181(10) Uani 1 1 d . . .
C25 C 0.7826(5) 0.78116(12) 0.1216(5) 0.0268(12) Uani 1 1 d . . .
H25A H 0.7977 0.7693 0.1847 0.032 Uiso 1 1 calc R . .
C26 C 0.7419(6) 0.76862(14) 0.0231(5) 0.0340(14) Uani 1 1 d . . .
H26A H 0.7308 0.7482 0.0202 0.041 Uiso 1 1 calc R . .
C27 C 0.7180(5) 0.78507(13) -0.0688(5) 0.0314(13) Uani 1 1 d . . .
C28 C 0.7360(5) 0.81458(14) -0.0637(5) 0.0309(13) Uani 1 1 d . . .
H28A H 0.7203 0.8263 -0.1271 0.037 Uiso 1 1 calc R . .
C29 C 0.7772(5) 0.82749(13) 0.0340(5) 0.0263(11) Uani 1 1 d . . .
H29A H 0.7888 0.8479 0.0363 0.032 Uiso 1 1 calc R . .
C30 C 0.6696(7) 0.77174(16) -0.1737(6) 0.0445(17) Uani 1 1 d . . .
H30A H 0.6755 0.7506 -0.1696 0.067 Uiso 1 1 calc R . .
H30B H 0.7100 0.7788 -0.2392 0.067 Uiso 1 1 calc R . .
H30C H 0.5921 0.7773 -0.1802 0.067 Uiso 1 1 calc R . .
C31 C 0.7457(4) 0.82011(10) 0.3572(4) 0.0185(10) Uani 1 1 d . . .
C32 C 0.7691(5) 0.82617(11) 0.4695(4) 0.0218(10) Uani 1 1 d . . .
H32A H 0.8421 0.8309 0.4911 0.026 Uiso 1 1 calc R . .
C33 C 0.6868(5) 0.82534(13) 0.5492(5) 0.0299(12) Uani 1 1 d . . .
H33A H 0.7042 0.8295 0.6250 0.036 Uiso 1 1 calc R . .
C34 C 0.5783(5) 0.81851(13) 0.5205(5) 0.0328(13) Uani 1 1 d . . .
C35 C 0.5574(5) 0.81133(13) 0.4108(6) 0.0347(14) Uani 1 1 d . . .
H35A H 0.4851 0.8057 0.3900 0.042 Uiso 1 1 calc R . .
C36 C 0.6389(5) 0.81217(12) 0.3296(5) 0.0269(12) Uani 1 1 d . . .
H36A H 0.6215 0.8073 0.2545 0.032 Uiso 1 1 calc R . .
C37 C 0.4866(7) 0.81930(19) 0.6062(7) 0.0513(19) Uani 1 1 d . . .
H37A H 0.4218 0.8287 0.5736 0.077 Uiso 1 1 calc R . .
H37B H 0.5108 0.8303 0.6719 0.077 Uiso 1 1 calc R . .
H37C H 0.4679 0.7994 0.6286 0.077 Uiso 1 1 calc R . .
C38 C 0.8961(4) 0.94054(11) 0.0662(4) 0.0189(9) Uani 1 1 d . . .
C39 C 0.8941(4) 0.92405(11) -0.0296(4) 0.0207(10) Uani 1 1 d . . .
H39A H 0.9038 0.9036 -0.0246 0.025 Uiso 1 1 calc R . .
C40 C 0.8782(5) 0.93681(12) -0.1337(4) 0.0256(11) Uani 1 1 d . . .
H40A H 0.8772 0.9250 -0.1989 0.031 Uiso 1 1 calc R . .
C41 C 0.8638(5) 0.96663(13) -0.1431(5) 0.0257(11) Uani 1 1 d . . .
C42 C 0.8659(5) 0.98289(13) -0.0470(5) 0.0286(12) Uani 1 1 d . . .
H42A H 0.8554 1.0033 -0.0523 0.034 Uiso 1 1 calc R . .
C43 C 0.8826(5) 0.97076(11) 0.0571(4) 0.0209(10) Uani 1 1 d . . .
H43A H 0.8851 0.9827 0.1218 0.025 Uiso 1 1 calc R . .
C44 C 0.8451(6) 0.98118(15) -0.2552(5) 0.0382(15) Uani 1 1 d . . .
H44A H 0.8975 0.9971 -0.2643 0.057 Uiso 1 1 calc R . .
H44B H 0.7699 0.9888 -0.2584 0.057 Uiso 1 1 calc R . .
H44C H 0.8557 0.9670 -0.3152 0.057 Uiso 1 1 calc R . .
C45 C 1.0727(4) 0.93144(10) 0.2227(4) 0.0161(8) Uani 1 1 d . . .
C46 C 1.1299(4) 0.95216(11) 0.1604(5) 0.0235(11) Uani 1 1 d . . .
H46A H 1.0928 0.9630 0.1042 0.028 Uiso 1 1 calc R . .
C47 C 1.2405(5) 0.95704(12) 0.1803(5) 0.0264(11) Uani 1 1 d . . .
H47A H 1.2777 0.9716 0.1386 0.032 Uiso 1 1 calc R . .
C48 C 1.2979(4) 0.94133(11) 0.2590(5) 0.0241(11) Uani 1 1 d . . .
C49 C 1.2412(5) 0.92019(13) 0.3196(5) 0.0274(12) Uani 1 1 d . . .
H49A H 1.2793 0.9088 0.3734 0.033 Uiso 1 1 calc R . .
C50 C 1.1306(5) 0.91557(11) 0.3022(4) 0.0233(11) Uani 1 1 d . . .
H50A H 1.0933 0.9013 0.3452 0.028 Uiso 1 1 calc R . .
C51 C 1.4191(4) 0.94704(13) 0.2746(6) 0.0337(13) Uani 1 1 d . . .
H51A H 1.4353 0.9673 0.2554 0.051 Uiso 1 1 calc R . .
H51B H 1.4614 0.9341 0.2259 0.051 Uiso 1 1 calc R . .
H51C H 1.4393 0.9435 0.3528 0.051 Uiso 1 1 calc R . .
C52 C 0.8590(4) 0.95053(10) 0.2962(4) 0.0170(9) Uani 1 1 d . . .
C53 C 0.9158(4) 0.96685(11) 0.3760(4) 0.0190(10) Uani 1 1 d . . .
H53A H 0.9932 0.9648 0.3832 0.023 Uiso 1 1 calc R . .
C54 C 0.8592(5) 0.98599(11) 0.4449(5) 0.0227(11) Uani 1 1 d . . .
H54A H 0.8986 0.9964 0.5004 0.027 Uiso 1 1 calc R . .
C55 C 0.7466(5) 0.99028(11) 0.4347(4) 0.0209(10) Uani 1 1 d . . .
C56 C 0.6910(5) 0.97411(12) 0.3539(5) 0.0252(11) Uani 1 1 d . . .
H56A H 0.6139 0.9765 0.3452 0.030 Uiso 1 1 calc R . .
C57 C 0.7462(4) 0.95465(11) 0.2863(5) 0.0222(10) Uani 1 1 d . . .
H57A H 0.7063 0.9439 0.2321 0.027 Uiso 1 1 calc R . .
C58 C 0.6870(5) 1.01199(12) 0.5066(5) 0.0253(11) Uani 1 1 d . . .
H58A H 0.6075 1.0091 0.4991 0.038 Uiso 1 1 calc R . .
H58B H 0.7063 1.0317 0.4827 0.038 Uiso 1 1 calc R . .
H58C H 0.7085 1.0093 0.5849 0.038 Uiso 1 1 calc R . .
C59 C 0.7675(4) 0.88662(10) 0.3459(4) 0.0188(10) Uani 1 1 d . . .
C60 C 0.7927(5) 0.89705(12) 0.4507(5) 0.0244(11) Uani 1 1 d . . .
C61 C 0.7150(6) 0.90418(13) 0.5298(5) 0.0341(14) Uani 1 1 d . . .
C62 C 0.6065(6) 0.89961(13) 0.5072(5) 0.0350(14) Uani 1 1 d . . .
C63 C 0.5762(5) 0.88929(13) 0.4053(6) 0.0330(13) Uani 1 1 d . . .
C64 C 0.6571(5) 0.88322(11) 0.3272(4) 0.0212(10) Uani 1 1 d . . .
F1 F 0.8992(3) 0.90079(8) 0.4800(3) 0.0336(8) Uani 1 1 d . . .
F2 F 0.7433(4) 0.91467(10) 0.6305(3) 0.0512(11) Uani 1 1 d . . .
F3 F 0.5276(4) 0.90610(10) 0.5835(4) 0.0587(13) Uani 1 1 d . . .
F4 F 0.4689(3) 0.88381(10) 0.3824(4) 0.0454(10) Uani 1 1 d . . .
F5 F 0.6221(3) 0.87269(8) 0.2269(3) 0.0306(7) Uani 1 1 d . . .
N1 N 1.1951(4) 0.85532(9) -0.1151(4) 0.0200(9) Uani 1 1 d . A .
N2 N 1.2972(4) 0.86100(9) -0.1463(4) 0.0203(9) Uani 1 1 d . . .
N3 N 1.3390(3) 0.87891(10) -0.0685(4) 0.0189(8) Uani 1 1 d . A .
O1 O 1.0351(4) 0.79250(10) 0.0110(4) 0.0364(10) Uani 1 1 d . . .
O2 O 0.9456(5) 0.78340(11) -0.3429(5) 0.0474(12) Uani 1 1 d . . .
O3 O 1.1702(6) 0.85246(12) -0.4373(4) 0.0521(14) Uani 1 1 d . . .
O5 O 1.5698(5) 0.96719(14) -0.3060(5) 0.0652(17) Uani 1 1 d . . .
O6 O 1.6051(4) 0.98174(11) 0.0546(5) 0.0519(14) Uani 1 1 d . . .
O7 O 1.2886(4) 0.95906(11) -0.0964(5) 0.0437(11) Uani 1 1 d . . .
C80D C 0.1431(9) 0.9235(2) 0.7144(8) 0.069(3) Uani 1 1 d . . .
H80A H 0.1103 0.9048 0.7381 0.083 Uiso 1 1 calc R . .
H80B H 0.1456 0.9365 0.7802 0.083 Uiso 1 1 calc R . .
Cl81 Cl 0.28259(19) 0.91723(5) 0.6631(2) 0.0602(5) Uani 1 1 d . . .
Cl82 Cl 0.0634(2) 0.93875(9) 0.6128(2) 0.0917(10) Uani 1 1 d . . .
C85D C 0.4432(8) 0.7928(2) 0.0553(8) 0.061(2) Uani 1 1 d . . .
H85A H 0.4084 0.7847 -0.0127 0.073 Uiso 1 1 calc R . .
H85B H 0.5181 0.7995 0.0354 0.073 Uiso 1 1 calc R . .
Cl86 Cl 0.3652(4) 0.82233(8) 0.1051(4) 0.1240(16) Uani 1 1 d . . .
Cl87 Cl 0.4506(2) 0.76625(4) 0.1585(2) 0.0662(6) Uani 1 1 d . . .

loop_
_atom_site_aniso_label
_atom_site_aniso_U_11
_atom_site_aniso_U_22
_atom_site_aniso_U_33
_atom_site_aniso_U_23
_atom_site_aniso_U_13
_atom_site_aniso_U_12
Pt1 0.01322(8) 0.01208(8) 0.01379(8) -0.00049(6) 0.00203(6) -0.00083(6)
Re1 0.02289(10) 0.01977(9) 0.02165(10) -0.00091(8) 0.00445(8) -0.00181(7)
Re2 0.01950(10) 0.02106(10) 0.03039(11) 0.00227(9) 0.00384(8) 0.00020(8)
Br1 0.0322(4) 0.0193(3) 0.0326(4) -0.0011(3) 0.0116(3) 0.0030(3)
Br1A 0.0322(4) 0.0193(3) 0.0326(4) -0.0011(3) 0.0116(3) 0.0030(3)
P1 0.0166(5) 0.0128(5) 0.0147(5) -0.0004(4) 0.0025(4) -0.0021(4)
P2 0.0152(5) 0.0135(5) 0.0159(6) -0.0004(4) 0.0001(4) -0.0016(4)
C1 0.016(2) 0.015(2) 0.017(2) 0.0009(17) 0.0017(18) 0.0014(16)
C2 0.024(3) 0.013(2) 0.021(2) -0.0029(18) 0.001(2) 0.0016(18)
C3 0.029(3) 0.010(2) 0.019(2) 0.0069(17) 0.004(2) 0.0079(18)
C4 0.019(2) 0.027(3) 0.017(2) 0.0029(19) 0.0033(19) -0.0006(19)
C5 0.021(3) 0.020(2) 0.033(3) 0.002(2) 0.007(2) 0.001(2)
C6 0.038(3) 0.026(3) 0.029(3) -0.003(2) 0.000(3) -0.005(2)
C7 0.044(4) 0.027(3) 0.025(3) -0.001(2) 0.008(3) -0.007(2)
C8 0.025(3) 0.024(3) 0.039(4) -0.009(3) 0.007(3) -0.004(3)
O4 0.029(3) 0.037(3) 0.039(3) -0.007(2) -0.005(3) 0.007(2)
C8A 0.025(3) 0.024(3) 0.039(4) -0.009(3) 0.007(3) -0.004(3)
O4A 0.029(3) 0.037(3) 0.039(3) -0.007(2) -0.005(3) 0.007(2)
C9 0.024(3) 0.016(2) 0.025(3) 0.0027(19) 0.004(2) 0.0015(18)
C10 0.028(3) 0.022(2) 0.027(3) 0.000(2) 0.012(2) 0.003(2)
C11 0.022(3) 0.021(2) 0.042(3) 0.001(2) 0.011(2) 0.004(2)
C12 0.021(3) 0.024(3) 0.033(3) 0.004(2) -0.002(2) 0.001(2)
C13 0.024(3) 0.018(2) 0.033(3) 0.004(2) 0.004(2) -0.002(2)
C14 0.037(3) 0.031(3) 0.050(4) 0.011(3) 0.010(3) -0.001(2)
C15 0.028(3) 0.031(3) 0.053(4) 0.001(3) -0.002(3) 0.003(3)
C16 0.030(3) 0.025(3) 0.036(3) -0.004(2) -0.001(3) 0.005(2)
C17 0.020(2) 0.020(2) 0.015(2) 0.0000(18) 0.0003(18) 0.0035(19)
C18 0.030(3) 0.016(2) 0.027(3) 0.005(2) 0.005(2) 0.004(2)
C19 0.036(3) 0.016(2) 0.033(3) 0.010(2) 0.005(2) 0.007(2)
C20 0.033(3) 0.026(3) 0.022(3) -0.008(2) -0.002(2) 0.011(2)
C21 0.023(3) 0.030(3) 0.031(3) 0.000(2) -0.006(2) 0.000(2)
C22 0.027(3) 0.019(2) 0.032(3) 0.000(2) -0.003(2) 0.001(2)
C23 0.036(3) 0.034(3) 0.033(3) -0.001(3) -0.012(3) 0.017(3)
C24 0.017(2) 0.020(2) 0.018(2) -0.0031(18) 0.0031(18) -0.0025(19)
C25 0.036(3) 0.021(3) 0.023(3) 0.004(2) 0.007(2) -0.004(2)
C26 0.048(4) 0.028(3) 0.026(3) -0.009(2) 0.005(3) -0.010(3)
C27 0.036(3) 0.028(3) 0.030(3) -0.008(2) -0.001(2) -0.007(2)
C28 0.041(3) 0.033(3) 0.019(3) 0.007(2) -0.012(2) -0.003(3)
C29 0.032(3) 0.021(3) 0.026(3) -0.002(2) 0.003(2) -0.004(2)
C30 0.060(5) 0.040(4) 0.033(3) -0.015(3) -0.009(3) -0.011(3)
C31 0.021(2) 0.014(2) 0.021(2) 0.0009(18) 0.0055(19) -0.0037(18)
C32 0.027(3) 0.016(2) 0.022(2) 0.001(2) 0.003(2) 0.002(2)
C33 0.039(3) 0.027(3) 0.024(3) 0.001(2) 0.013(2) -0.006(2)
C34 0.034(3) 0.028(3) 0.037(3) 0.008(2) 0.019(3) -0.004(2)
C35 0.025(3) 0.026(3) 0.053(4) -0.002(3) 0.014(3) -0.011(2)
C36 0.026(3) 0.022(3) 0.033(3) -0.003(2) 0.005(2) -0.006(2)
C37 0.043(4) 0.059(5) 0.051(4) -0.001(4) 0.024(4) -0.011(3)
C38 0.013(2) 0.023(2) 0.021(2) 0.0043(18) -0.0020(18) -0.0026(18)
C39 0.020(2) 0.022(2) 0.020(2) 0.0029(19) -0.007(2) 0.0000(19)
C40 0.029(3) 0.029(3) 0.019(2) -0.002(2) -0.003(2) -0.008(2)
C41 0.028(3) 0.029(3) 0.020(2) 0.006(2) -0.004(2) -0.001(2)
C42 0.023(3) 0.024(3) 0.039(3) 0.005(2) -0.006(2) 0.000(2)
C43 0.026(3) 0.019(2) 0.017(2) 0.0006(18) -0.002(2) 0.005(2)
C44 0.055(4) 0.034(3) 0.025(3) 0.008(2) -0.007(3) -0.004(3)
C45 0.0113(19) 0.016(2) 0.021(2) -0.004(2) -0.0013(18) -0.0010(16)
C46 0.022(3) 0.019(2) 0.029(3) 0.003(2) -0.001(2) -0.002(2)
C47 0.027(3) 0.020(3) 0.033(3) 0.001(2) 0.004(2) -0.005(2)
C48 0.019(2) 0.023(2) 0.031(3) -0.010(2) 0.001(2) -0.0011(19)
C49 0.019(3) 0.032(3) 0.031(3) -0.001(2) -0.002(2) 0.004(2)
C50 0.025(3) 0.020(2) 0.025(3) 0.003(2) -0.005(2) -0.003(2)
C51 0.019(3) 0.033(3) 0.049(4) -0.011(3) -0.003(3) 0.000(2)
C52 0.021(2) 0.0103(19) 0.020(2) 0.0013(18) 0.0008(18) -0.0016(16)
C53 0.020(2) 0.020(2) 0.017(2) 0.0005(18) 0.0008(18) -0.0021(19)
C54 0.025(3) 0.019(2) 0.024(3) -0.003(2) 0.001(2) -0.002(2)
C55 0.030(3) 0.018(2) 0.015(2) 0.0037(18) 0.006(2) 0.001(2)
C56 0.019(3) 0.025(3) 0.031(3) -0.003(2) 0.001(2) 0.001(2)
C57 0.022(2) 0.023(2) 0.022(2) -0.004(2) -0.001(2) -0.0037(19)
C58 0.031(3) 0.021(3) 0.024(3) 0.000(2) 0.003(2) 0.000(2)
C59 0.025(3) 0.014(2) 0.017(2) 0.0001(18) 0.006(2) 0.0025(18)
C60 0.032(3) 0.021(2) 0.020(3) 0.001(2) 0.002(2) -0.003(2)
C61 0.057(4) 0.024(3) 0.021(3) 0.000(2) 0.014(3) 0.007(3)
C62 0.047(4) 0.029(3) 0.029(3) 0.001(2) 0.024(3) 0.012(3)
C63 0.025(3) 0.032(3) 0.042(3) 0.014(3) 0.011(3) 0.008(2)
C64 0.026(3) 0.023(3) 0.014(2) 0.0054(19) 0.0028(19) 0.005(2)
F1 0.042(2) 0.0369(18) 0.0219(15) -0.0047(13) -0.0062(15) -0.0077(16)
F2 0.079(3) 0.052(2) 0.0227(18) -0.0151(17) 0.013(2) -0.004(2)
F3 0.068(3) 0.061(3) 0.047(2) 0.004(2) 0.040(2) 0.020(2)
F4 0.0165(17) 0.060(3) 0.059(3) 0.018(2) 0.0173(16) 0.0104(16)
F5 0.0225(15) 0.0433(19) 0.0261(15) 0.0050(15) -0.0008(14) -0.0007(14)
N1 0.023(2) 0.0153(19) 0.022(2) 0.0033(16) 0.0079(17) 0.0011(16)
N2 0.022(2) 0.019(2) 0.019(2) 0.0032(17) 0.0073(17) 0.0007(17)
N3 0.018(2) 0.019(2) 0.020(2) -0.0001(17) 0.0063(16) 0.0027(16)
O1 0.038(3) 0.035(2) 0.036(2) 0.0063(19) 0.016(2) -0.0001(19)
O2 0.059(3) 0.037(3) 0.046(3) -0.005(2) -0.002(2) -0.018(2)
O3 0.085(4) 0.041(3) 0.030(3) 0.002(2) 0.009(3) -0.010(3)
O5 0.065(4) 0.067(4) 0.063(4) 0.034(3) 0.018(3) 0.004(3)
O6 0.044(3) 0.034(2) 0.079(4) -0.016(2) -0.020(3) -0.002(2)
O7 0.032(2) 0.047(3) 0.052(3) -0.008(2) 0.001(2) 0.019(2)
C80D 0.098(7) 0.072(6) 0.038(4) -0.007(4) -0.001(5) 0.011(5)
Cl81 0.0609(13) 0.0463(10) 0.0734(14) 0.0151(10) -0.0160(11) 0.0069(9)
Cl82 0.0466(12) 0.172(3) 0.0563(13) 0.0110(17) -0.0095(10) -0.0009(16)
C85D 0.057(5) 0.071(6) 0.055(5) 0.007(4) 0.008(4) 0.003(4)
Cl86 0.150(3) 0.097(2) 0.126(3) 0.061(2) 0.060(3) 0.071(2)
Cl87 0.0805(15) 0.0332(9) 0.0850(15) -0.0046(10) -0.0261(13) 0.0019(9)

loop_
_atom_type_symbol
_atom_type_description
_atom_type_scat_dispersion_real
_atom_type_scat_dispersion_imag
_atom_type_scat_source
C C 0.0033 0.0016 'International Tables Vol C Tables 4.2.6.8 and 6.1.1.4'
H H 0.0000 0.0000 'International Tables Vol C Tables 4.2.6.8 and 6.1.1.4'
N N 0.0061 0.0033 'International Tables Vol C Tables 4.2.6.8 and 6.1.1.4'
O O 0.0106 0.0060 'International Tables Vol C Tables 4.2.6.8 and 6.1.1.4'
F F 0.0171 0.0103 'International Tables Vol C Tables 4.2.6.8 and 6.1.1.4'
P P 0.1023 0.0942 'International Tables Vol C Tables 4.2.6.8 and 6.1.1.4'
Cl Cl 0.1484 0.1585 'International Tables Vol C Tables 4.2.6.8 and 6.1.1.4'
Br Br -0.2901 2.4595 'International Tables Vol C Tables 4.2.6.8 and 6.1.1.4'
Re Re -1.0185 7.2310 'International Tables Vol C Tables 4.2.6.8 and 6.1.1.4'
Pt Pt -1.7033 8.3905 'International Tables Vol C Tables 4.2.6.8 and 6.1.1.4'

loop_
_geom_angle_atom_site_label_1
_geom_angle_atom_site_label_2
_geom_angle_atom_site_label_3
_geom_angle
C1 Pt1 C59 177.6(2)
C1 Pt1 P2 85.99(14)
C59 Pt1 P2 91.76(14)
C1 Pt1 P1 92.20(13)
C59 Pt1 P1 90.02(14)
P2 Pt1 P1 177.06(4)
C8 Re1 C6 88.1(3)
C8 Re1 C8A 167.2(13)
C6 Re1 C8A 79.4(12)
C8 Re1 C7 92.0(3)
C6 Re1 C7 89.6(3)
C8A Re1 C7 85.7(12)
C8 Re1 C5 93.0(3)
C6 Re1 C5 90.2(2)
C8A Re1 C5 89.3(12)
C7 Re1 C5 174.9(2)
C8 Re1 N1 93.0(2)
C6 Re1 N1 178.6(2)
C8A Re1 N1 99.6(12)
C7 Re1 N1 91.3(2)
C5 Re1 N1 88.8(2)
C8 Re1 Br1A 6.4(3)
C6 Re1 Br1A 87.2(2)
C8A Re1 Br1A 164.1(13)
C7 Re1 Br1A 85.7(2)
C5 Re1 Br1A 99.37(19)
N1 Re1 Br1A 93.97(16)
C8 Re1 Br1 178.8(2)
C6 Re1 Br1 93.10(19)
C8A Re1 Br1 13.9(13)
C7 Re1 Br1 88.0(2)
C5 Re1 Br1 86.98(15)
N1 Re1 Br1 85.83(12)
Br1A Re1 Br1 173.64(11)
C16 Re2 C15 89.9(3)
C16 Re2 C14 87.2(3)
C15 Re2 C14 90.0(3)
C16 Re2 C11 149.2(2)
C15 Re2 C11 120.2(3)
C14 Re2 C11 98.2(3)
C16 Re2 C9 94.6(2)
C15 Re2 C9 138.4(3)
C14 Re2 C9 131.5(3)
C11 Re2 C9 59.35(19)
C16 Re2 C12 144.9(2)
C15 Re2 C12 96.3(2)
C14 Re2 C12 127.1(2)
C11 Re2 C12 35.4(2)
C9 Re2 C12 58.7(2)
C16 Re2 C13 109.3(2)
C15 Re2 C13 104.5(3)
C14 Re2 C13 157.7(3)
C11 Re2 C13 59.9(2)
C9 Re2 C13 35.6(2)
C12 Re2 C13 35.8(2)
C16 Re2 C10 112.8(2)
C15 Re2 C10 155.4(3)
C14 Re2 C10 100.1(3)
C11 Re2 C10 36.5(2)
C9 Re2 C10 35.58(18)
C12 Re2 C10 59.7(2)
C13 Re2 C10 60.2(2)
C24 P1 C31 104.7(2)
C24 P1 C17 109.7(2)
C31 P1 C17 101.7(2)
C24 P1 Pt1 111.62(17)
C31 P1 Pt1 113.95(16)
C17 P1 Pt1 114.36(17)
C52 P2 C45 105.1(2)
C52 P2 C38 102.1(2)
C45 P2 C38 104.7(2)
C52 P2 Pt1 116.27(16)
C45 P2 Pt1 110.96(16)
C38 P2 Pt1 116.39(16)
C2 C1 Pt1 173.4(4)
C1 C2 C3 166.6(5)
C4 C3 N1 106.4(4)
C4 C3 C2 127.7(5)
N1 C3 C2 125.9(5)
N3 C4 C3 105.3(5)
N3 C4 H4A 127.4
C3 C4 H4A 127.4
O1 C5 Re1 174.3(5)
O2 C6 Re1 179.1(6)
O3 C7 Re1 177.1(6)
O4 C8 Re1 178.5(6)
O4A C8A Re1 165(4)
C13 C9 C10 110.7(5)
C13 C9 N3 124.2(5)
C10 C9 N3 125.0(5)
C13 C9 Re2 72.6(3)
C10 C9 Re2 72.8(3)
N3 C9 Re2 124.4(3)
C9 C10 C11 105.6(5)
C9 C10 Re2 71.6(3)
C11 C10 Re2 70.7(3)
C9 C10 H10A 127.1
C11 C10 H10A 127.1
Re2 C10 H10A 127.1
C12 C11 C10 108.4(5)
C12 C11 Re2 73.2(3)
C10 C11 Re2 72.9(3)
C12 C11 H11A 125.6
C10 C11 H11A 125.6
Re2 C11 H11A 125.6
C11 C12 C13 109.1(5)
C11 C12 Re2 71.4(3)
C13 C12 Re2 72.1(3)
C11 C12 H12A 125.4
C13 C12 H12A 125.4
Re2 C12 H12A 125.4
C9 C13 C12 106.2(5)
C9 C13 Re2 71.8(3)
C12 C13 Re2 72.1(3)
C9 C13 H13A 126.7
C12 C13 H13A 126.7
Re2 C13 H13A 126.7
O5 C14 Re2 177.2(7)
O6 C15 Re2 178.2(6)
O7 C16 Re2 175.4(5)
C22 C17 C18 118.5(5)
C22 C17 P1 120.6(4)
C18 C17 P1 120.9(4)
C19 C18 C17 120.4(5)
C19 C18 H18A 119.8
C17 C18 H18A 119.8
C20 C19 C18 121.4(5)
C20 C19 H19A 119.3
C18 C19 H19A 119.3
C19 C20 C21 118.2(5)
C19 C20 C23 120.7(5)
C21 C20 C23 121.1(6)
C20 C21 C22 120.8(5)
C20 C21 H21A 119.6
C22 C21 H21A 119.6
C17 C22 C21 120.5(5)
C17 C22 H22A 119.7
C21 C22 H22A 119.7
C20 C23 H23A 109.5
C20 C23 H23B 109.5
H23A C23 H23B 109.5
C20 C23 H23C 109.5
H23A C23 H23C 109.5
H23B C23 H23C 109.5
C29 C24 C25 118.5(5)
C29 C24 P1 120.1(4)
C25 C24 P1 121.3(4)
C24 C25 C26 120.1(5)
C24 C25 H25A 119.9
C26 C25 H25A 119.9
C27 C26 C25 121.5(6)
C27 C26 H26A 119.3
C25 C26 H26A 119.3
C26 C27 C28 118.6(5)
C26 C27 C30 121.6(6)
C28 C27 C30 119.8(6)
C27 C28 C29 120.7(5)
C27 C28 H28A 119.6
C29 C28 H28A 119.6
C24 C29 C28 120.6(5)
C24 C29 H29A 119.7
C28 C29 H29A 119.7
C27 C30 H30A 109.5
C27 C30 H30B 109.5
H30A C30 H30B 109.5
C27 C30 H30C 109.5
H30A C30 H30C 109.5
H30B C30 H30C 109.5
C36 C31 C32 118.0(5)
C36 C31 P1 123.1(4)
C32 C31 P1 118.3(4)
C33 C32 C31 120.5(5)
C33 C32 H32A 119.7
C31 C32 H32A 119.7
C32 C33 C34 121.3(6)
C32 C33 H33A 119.3
C34 C33 H33A 119.3
C35 C34 C33 117.5(5)
C35 C34 C37 120.9(6)
C33 C34 C37 121.5(6)
C34 C35 C36 121.9(6)
C34 C35 H35A 119.1
C36 C35 H35A 119.1
C35 C36 C31 120.6(6)
C35 C36 H36A 119.7
C31 C36 H36A 119.7
C34 C37 H37A 109.5
C34 C37 H37B 109.5
H37A C37 H37B 109.5
C34 C37 H37C 109.5
H37A C37 H37C 109.5
H37B C37 H37C 109.5
C39 C38 C43 118.7(4)
C39 C38 P2 122.5(4)
C43 C38 P2 118.6(4)
C38 C39 C40 121.0(5)
C38 C39 H39A 119.5
C40 C39 H39A 119.5
C41 C40 C39 120.6(5)
C41 C40 H40A 119.7
C39 C40 H40A 119.7
C42 C41 C40 118.0(5)
C42 C41 C44 120.1(5)
C40 C41 C44 121.9(5)
C41 C42 C43 122.5(5)
C41 C42 H42A 118.8
C43 C42 H42A 118.8
C42 C43 C38 119.2(5)
C42 C43 H43A 120.4
C38 C43 H43A 120.4
C41 C44 H44A 109.5
C41 C44 H44B 109.5
H44A C44 H44B 109.5
C41 C44 H44C 109.5
H44A C44 H44C 109.5
H44B C44 H44C 109.5
C50 C45 C46 118.2(4)
C50 C45 P2 120.0(4)
C46 C45 P2 121.8(4)
C47 C46 C45 120.2(5)
C47 C46 H46A 119.9
C45 C46 H46A 119.9
C48 C47 C46 121.7(5)
C48 C47 H47A 119.2
C46 C47 H47A 119.2
C47 C48 C49 118.0(5)
C47 C48 C51 119.2(5)
C49 C48 C51 122.7(5)
C50 C49 C48 120.8(5)
C50 C49 H49A 119.6
C48 C49 H49A 119.6
C49 C50 C45 121.1(5)
C49 C50 H50A 119.5
C45 C50 H50A 119.5
C48 C51 H51A 109.5
C48 C51 H51B 109.5
H51A C51 H51B 109.5
C48 C51 H51C 109.5
H51A C51 H51C 109.5
H51B C51 H51C 109.5
C57 C52 C53 118.2(5)
C57 C52 P2 118.9(4)
C53 C52 P2 122.9(4)
C54 C53 C52 120.1(5)
C54 C53 H53A 120.0
C52 C53 H53A 120.0
C53 C54 C55 121.8(5)
C53 C54 H54A 119.1
C55 C54 H54A 119.1
C54 C55 C56 117.6(5)
C54 C55 C58 121.2(5)
C56 C55 C58 121.2(5)
C57 C56 C55 121.1(5)
C57 C56 H56A 119.5
C55 C56 H56A 119.5
C56 C57 C52 121.3(5)
C56 C57 H57A 119.4
C52 C57 H57A 119.4
C55 C58 H58A 109.5
C55 C58 H58B 109.5
H58A C58 H58B 109.5
C55 C58 H58C 109.5
H58A C58 H58C 109.5
H58B C58 H58C 109.5
C64 C59 C60 114.0(5)
C64 C59 Pt1 122.5(4)
C60 C59 Pt1 123.5(4)
F1 C60 C59 119.5(5)
F1 C60 C61 116.6(5)
C59 C60 C61 123.8(6)
F2 C61 C62 118.8(6)
F2 C61 C60 121.8(6)
C62 C61 C60 119.4(6)
F3 C62 C63 119.2(7)
F3 C62 C61 121.2(6)
C63 C62 C61 119.6(5)
F4 C63 C62 120.4(6)
F4 C63 C64 120.6(6)
C62 C63 C64 118.9(6)
F5 C64 C59 119.3(5)
F5 C64 C63 116.4(5)
C59 C64 C63 124.2(5)
N2 N1 C3 110.0(4)
N2 N1 Re1 121.3(3)
C3 N1 Re1 128.6(4)
N1 N2 N3 106.4(4)
N2 N3 C4 112.0(4)
N2 N3 C9 119.7(4)
C4 N3 C9 127.6(5)
Cl82 C80D Cl81 110.7(5)
Cl82 C80D H80A 109.5
Cl81 C80D H80A 109.5
Cl82 C80D H80B 109.5
Cl81 C80D H80B 109.5
H80A C80D H80B 108.1
Cl87 C85D Cl86 109.3(5)
Cl87 C85D H85A 109.8
Cl86 C85D H85A 109.8
Cl87 C85D H85B 109.8
Cl86 C85D H85B 109.8
H85A C85D H85B 108.3

loop_
_geom_bond_atom_site_label_1
_geom_bond_atom_site_label_2
_geom_bond_distance
Pt1 C1 1.995(5)
Pt1 C59 2.053(5)
Pt1 P2 2.3048(12)
Pt1 P1 2.3162(12)
Re1 C8 1.923(9)
Re1 C6 1.924(6)
Re1 C8A 2.000(19)
Re1 C7 2.001(6)
Re1 C5 2.019(6)
Re1 N1 2.174(5)
Re1 Br1A 2.572(6)
Re1 Br1 2.5974(8)
Re2 C16 1.901(6)
Re2 C15 1.916(7)
Re2 C14 1.934(7)
Re2 C11 2.289(5)
Re2 C9 2.303(5)
Re2 C12 2.313(5)
Re2 C13 2.313(5)
Re2 C10 2.318(5)
P1 C24 1.808(5)
P1 C31 1.813(5)
P1 C17 1.829(5)
P2 C52 1.813(5)
P2 C45 1.817(5)
P2 C38 1.820(5)
C1 C2 1.207(7)
C2 C3 1.407(7)
C3 C4 1.387(8)
C3 N1 1.387(7)
C4 N3 1.351(6)
C4 H4A 0.9500
C5 O1 1.130(7)
C6 O2 1.156(8)
C7 O3 1.121(8)
C8 O4 1.154(11)
C8A O4A 1.19(3)
C9 C13 1.411(8)
C9 C10 1.412(7)
C9 N3 1.417(7)
C10 C11 1.442(9)
C10 H10A 1.0000
C11 C12 1.401(9)
C11 H11A 1.0000
C12 C13 1.421(8)
C12 H12A 1.0000
C13 H13A 1.0000
C14 O5 1.126(9)
C15 O6 1.145(8)
C16 O7 1.149(8)
C17 C22 1.387(8)
C17 C18 1.390(7)
C18 C19 1.386(8)
C18 H18A 0.9500
C19 C20 1.380(9)
C19 H19A 0.9500
C20 C21 1.389(9)
C20 C23 1.523(8)
C21 C22 1.393(8)
C21 H21A 0.9500
C22 H22A 0.9500
C23 H23A 0.9800
C23 H23B 0.9800
C23 H23C 0.9800
C24 C29 1.382(8)
C24 C25 1.385(7)
C25 C26 1.402(9)
C25 H25A 0.9500
C26 C27 1.366(10)
C26 H26A 0.9500
C27 C28 1.378(9)
C27 C30 1.517(9)
C28 C29 1.404(8)
C28 H28A 0.9500
C29 H29A 0.9500
C30 H30A 0.9800
C30 H30B 0.9800
C30 H30C 0.9800
C31 C36 1.389(8)
C31 C32 1.401(7)
C32 C33 1.383(8)
C32 H32A 0.9500
C33 C34 1.398(9)
C33 H33A 0.9500
C34 C35 1.378(10)
C34 C37 1.516(9)
C35 C36 1.388(8)
C35 H35A 0.9500
C36 H36A 0.9500
C37 H37A 0.9800
C37 H37B 0.9800
C37 H37C 0.9800
C38 C39 1.375(7)
C38 C43 1.406(7)
C39 C40 1.390(7)
C39 H39A 0.9500
C40 C41 1.389(8)
C40 H40A 0.9500
C41 C42 1.373(9)
C41 C44 1.516(8)
C42 C43 1.379(8)
C42 H42A 0.9500
C43 H43A 0.9500
C44 H44A 0.9800
C44 H44B 0.9800
C44 H44C 0.9800
C45 C50 1.391(7)
C45 C46 1.396(7)
C46 C47 1.384(8)
C46 H46A 0.9500
C47 C48 1.378(8)
C47 H47A 0.9500
C48 C49 1.396(8)
C48 C51 1.509(7)
C49 C50 1.378(8)
C49 H49A 0.9500
C50 H50A 0.9500
C51 H51A 0.9800
C51 H51B 0.9800
C51 H51C 0.9800
C52 C57 1.390(7)
C52 C53 1.399(7)
C53 C54 1.389(7)
C53 H53A 0.9500
C54 C55 1.390(8)
C54 H54A 0.9500
C55 C56 1.395(8)
C55 C58 1.505(7)
C56 C57 1.381(8)
C56 H56A 0.9500
C57 H57A 0.9500
C58 H58A 0.9800
C58 H58B 0.9800
C58 H58C 0.9800
C59 C64 1.371(8)
C59 C60 1.376(8)
C60 F1 1.353(7)
C60 C61 1.377(8)
C61 F2 1.343(8)
C61 C62 1.363(11)
C62 F3 1.357(7)
C62 C63 1.360(10)
C63 F4 1.357(7)
C63 C64 1.385(8)
C64 F5 1.363(6)
N1 N2 1.323(6)
N2 N3 1.343(6)
C80D Cl82 1.706(10)
C80D Cl81 1.827(11)
C80D H80A 0.9900
C80D H80B 0.9900
C85D Cl87 1.742(10)
C85D Cl86 1.761(10)
C85D H85A 0.9900
C85D H85B 0.9900

loop_
_geom_torsion_atom_site_label_1
_geom_torsion_atom_site_label_2
_geom_torsion_atom_site_label_3
_geom_torsion_atom_site_label_4
_geom_torsion
C1 Pt1 P1 C24 -62.3(2)
C59 Pt1 P1 C24 118.5(2)
P2 Pt1 P1 C24 -114.2(8)
C1 Pt1 P1 C31 179.4(2)
C59 Pt1 P1 C31 0.2(2)
P2 Pt1 P1 C31 127.5(8)
C1 Pt1 P1 C17 63.0(2)
C59 Pt1 P1 C17 -116.2(2)
P2 Pt1 P1 C17 11.1(9)
C1 Pt1 P2 C52 -174.1(2)
C59 Pt1 P2 C52 5.2(2)
P1 Pt1 P2 C52 -122.1(8)
C1 Pt1 P2 C45 -54.1(2)
C59 Pt1 P2 C45 125.2(2)
P1 Pt1 P2 C45 -2.1(9)
C1 Pt1 P2 C38 65.5(2)
C59 Pt1 P2 C38 -115.2(2)
P1 Pt1 P2 C38 117.5(8)
C59 Pt1 C1 C2 1(8)
P2 Pt1 C1 C2 18(4)
P1 Pt1 C1 C2 -159(4)
Pt1 C1 C2 C3 31(6)
C1 C2 C3 C4 0(3)
N1 C3 C4 N3 -1.2(5)
C2 C3 C4 N3 178.5(5)
C8 Re1 C5 O1 164(5)
C6 Re1 C5 O1 76(5)
C8A Re1 C5 O1 -3(6)
C7 Re1 C5 O1 -12(7)
N1 Re1 C5 O1 -103(5)
Br1A Re1 C5 O1 163(5)
Br1 Re1 C5 O1 -17(5)
C8 Re1 C6 O2 -16(40)
C8A Re1 C6 O2 167(100)
C7 Re1 C6 O2 -108(40)
C5 Re1 C6 O2 78(40)
N1 Re1 C6 O2 123(38)
Br1A Re1 C6 O2 -22(40)
Br1 Re1 C6 O2 164(100)
C8 Re1 C7 O3 -130(13)
C6 Re1 C7 O3 -42(13)
C8A Re1 C7 O3 38(13)
C5 Re1 C7 O3 46(15)
N1 Re1 C7 O3 137(13)
Br1A Re1 C7 O3 -129(13)
Br1 Re1 C7 O3 52(13)
C6 Re1 C8 O4 15(34)
C8A Re1 C8 O4 26(35)
C7 Re1 C8 O4 105(34)
C5 Re1 C8 O4 -75(34)
N1 Re1 C8 O4 -164(34)
Br1A Re1 C8 O4 98(34)
Br1 Re1 C8 O4 -164(22)
C8 Re1 C8A O4A 176(10)
C6 Re1 C8A O4A -174(14)
C7 Re1 C8A O4A 96(14)
C5 Re1 C8A O4A -83(14)
N1 Re1 C8A O4A 5(14)
Br1A Re1 C8A O4A 153(11)
Br1 Re1 C8A O4A -3(10)
C16 Re2 C9 C13 -117.3(4)
C15 Re2 C9 C13 -22.3(5)
C14 Re2 C9 C13 152.4(4)
C11 Re2 C9 C13 80.1(4)
C12 Re2 C9 C13 38.5(3)
C10 Re2 C9 C13 119.0(5)
C16 Re2 C9 C10 123.7(4)
C15 Re2 C9 C10 -141.2(4)
C14 Re2 C9 C10 33.4(5)
C11 Re2 C9 C10 -38.9(3)
C12 Re2 C9 C10 -80.5(4)
C13 Re2 C9 C10 -119.0(5)
C16 Re2 C9 N3 2.7(5)
C15 Re2 C9 N3 97.7(5)
C14 Re2 C9 N3 -87.6(5)
C11 Re2 C9 N3 -159.9(5)
C12 Re2 C9 N3 158.5(5)
C13 Re2 C9 N3 120.0(6)
C10 Re2 C9 N3 -121.0(6)
C13 C9 C10 C11 -0.2(6)
N3 C9 C10 C11 -176.7(5)
Re2 C9 C10 C11 62.9(4)
C13 C9 C10 Re2 -63.2(4)
N3 C9 C10 Re2 120.4(5)
C16 Re2 C10 C9 -64.0(4)
C15 Re2 C10 C9 91.9(7)
C14 Re2 C10 C9 -155.2(4)
C11 Re2 C10 C9 114.6(5)
C12 Re2 C10 C9 77.5(4)
C13 Re2 C10 C9 35.9(3)
C16 Re2 C10 C11 -178.7(4)
C15 Re2 C10 C11 -22.8(7)
C14 Re2 C10 C11 90.2(4)
C9 Re2 C10 C11 -114.6(5)
C12 Re2 C10 C11 -37.1(3)
C13 Re2 C10 C11 -78.7(4)
C9 C10 C11 C12 1.5(6)
Re2 C10 C11 C12 65.1(4)
C9 C10 C11 Re2 -63.6(4)
C16 Re2 C11 C12 -113.5(5)
C15 Re2 C11 C12 53.3(4)
C14 Re2 C11 C12 148.1(4)
C9 Re2 C11 C12 -78.0(4)
C13 Re2 C11 C12 -36.5(3)
C10 Re2 C11 C12 -116.0(5)
C16 Re2 C11 C10 2.4(6)
C15 Re2 C11 C10 169.3(4)
C14 Re2 C11 C10 -95.9(4)
C9 Re2 C11 C10 37.9(3)
C12 Re2 C11 C10 116.0(5)
C13 Re2 C11 C10 79.4(3)
C10 C11 C12 C13 -2.2(6)
Re2 C11 C12 C13 62.6(4)
C10 C11 C12 Re2 -64.9(4)
C16 Re2 C12 C11 125.3(5)
C15 Re2 C12 C11 -135.8(4)
C14 Re2 C12 C11 -41.0(5)
C9 Re2 C12 C11 79.9(4)
C13 Re2 C12 C11 118.2(5)
C10 Re2 C12 C11 38.2(3)
C16 Re2 C12 C13 7.1(6)
C15 Re2 C12 C13 106.0(4)
C14 Re2 C12 C13 -159.2(4)
C11 Re2 C12 C13 -118.2(5)
C9 Re2 C12 C13 -38.3(3)
C10 Re2 C12 C13 -79.9(4)
C10 C9 C13 C12 -1.1(6)
N3 C9 C13 C12 175.4(5)
Re2 C9 C13 C12 -64.4(4)
C10 C9 C13 Re2 63.3(4)
N3 C9 C13 Re2 -120.2(5)
C11 C12 C13 C9 2.1(6)
Re2 C12 C13 C9 64.2(4)
C11 C12 C13 Re2 -62.1(4)
C16 Re2 C13 C9 69.9(4)
C15 Re2 C13 C9 164.9(3)
C14 Re2 C13 C9 -66.1(8)
C11 Re2 C13 C9 -78.3(4)
C12 Re2 C13 C9 -114.5(5)
C10 Re2 C13 C9 -35.9(3)
C16 Re2 C13 C12 -175.7(4)
C15 Re2 C13 C12 -80.6(4)
C14 Re2 C13 C12 48.4(8)
C11 Re2 C13 C12 36.2(3)
C9 Re2 C13 C12 114.5(5)
C10 Re2 C13 C12 78.5(4)
C16 Re2 C14 O5 -108(14)
C15 Re2 C14 O5 162(14)
C11 Re2 C14 O5 41(14)
C9 Re2 C14 O5 -15(14)
C12 Re2 C14 O5 64(14)
C13 Re2 C14 O5 31(14)
C10 Re2 C14 O5 4(14)
C16 Re2 C15 O6 116(20)
C14 Re2 C15 O6 -157(20)
C11 Re2 C15 O6 -57(20)
C9 Re2 C15 O6 19(20)
C12 Re2 C15 O6 -29(20)
C13 Re2 C15 O6 6(20)
C10 Re2 C15 O6 -42(20)
C15 Re2 C16 O7 -147(7)
C14 Re2 C16 O7 123(7)
C11 Re2 C16 O7 22(8)
C9 Re2 C16 O7 -9(7)
C12 Re2 C16 O7 -46(8)
C13 Re2 C16 O7 -42(8)
C10 Re2 C16 O7 23(8)
C24 P1 C17 C22 108.0(5)
C31 P1 C17 C22 -141.6(4)
Pt1 P1 C17 C22 -18.3(5)
C24 P1 C17 C18 -74.3(5)
C31 P1 C17 C18 36.1(5)
Pt1 P1 C17 C18 159.3(4)
C22 C17 C18 C19 1.9(8)
P1 C17 C18 C19 -175.8(4)
C17 C18 C19 C20 -0.9(9)
C18 C19 C20 C21 -1.0(9)
C18 C19 C20 C23 178.7(5)
C19 C20 C21 C22 1.9(9)
C23 C20 C21 C22 -177.7(6)
C18 C17 C22 C21 -1.0(8)
P1 C17 C22 C21 176.7(4)
C20 C21 C22 C17 -0.9(9)
C31 P1 C24 C29 117.4(4)
C17 P1 C24 C29 -134.2(4)
Pt1 P1 C24 C29 -6.3(5)
C31 P1 C24 C25 -60.6(5)
C17 P1 C24 C25 47.8(5)
Pt1 P1 C24 C25 175.7(4)
C29 C24 C25 C26 0.6(9)
P1 C24 C25 C26 178.7(5)
C24 C25 C26 C27 -0.9(10)
C25 C26 C27 C28 0.8(10)
C25 C26 C27 C30 -177.4(6)
C26 C27 C28 C29 -0.5(10)
C30 C27 C28 C29 177.8(6)
C25 C24 C29 C28 -0.3(8)
P1 C24 C29 C28 -178.4(5)
C27 C28 C29 C24 0.3(10)
C24 P1 C31 C36 -19.6(5)
C17 P1 C31 C36 -133.9(5)
Pt1 P1 C31 C36 102.6(4)
C24 P1 C31 C32 169.2(4)
C17 P1 C31 C32 54.9(4)
Pt1 P1 C31 C32 -68.6(4)
C36 C31 C32 C33 -2.5(8)
P1 C31 C32 C33 169.2(4)
C31 C32 C33 C34 -0.1(9)
C32 C33 C34 C35 2.9(9)
C32 C33 C34 C37 -176.3(6)
C33 C34 C35 C36 -3.2(9)
C37 C34 C35 C36 176.0(6)
C34 C35 C36 C31 0.6(9)
C32 C31 C36 C35 2.3(8)
P1 C31 C36 C35 -169.0(4)
C52 P2 C38 C39 -155.2(4)
C45 P2 C38 C39 95.4(5)
Pt1 P2 C38 C39 -27.5(5)
C52 P2 C38 C43 30.0(5)
C45 P2 C38 C43 -79.4(4)
Pt1 P2 C38 C43 157.7(4)
C43 C38 C39 C40 -0.6(8)
P2 C38 C39 C40 -175.4(4)
C38 C39 C40 C41 -0.1(8)
C39 C40 C41 C42 0.1(8)
C39 C40 C41 C44 -179.4(6)
C40 C41 C42 C43 0.6(9)
C44 C41 C42 C43 -180.0(6)
C41 C42 C43 C38 -1.3(9)
C39 C38 C43 C42 1.2(8)
P2 C38 C43 C42 176.3(4)
C52 P2 C45 C50 91.2(4)
C38 P2 C45 C50 -161.6(4)
Pt1 P2 C45 C50 -35.3(5)
C52 P2 C45 C46 -88.3(5)
C38 P2 C45 C46 18.9(5)
Pt1 P2 C45 C46 145.2(4)
C50 C45 C46 C47 -1.6(8)
P2 C45 C46 C47 177.9(4)
C45 C46 C47 C48 1.7(9)
C46 C47 C48 C49 -0.3(8)
C46 C47 C48 C51 178.3(5)
C47 C48 C49 C50 -1.1(8)
C51 C48 C49 C50 -179.6(5)
C48 C49 C50 C45 1.1(9)
C46 C45 C50 C49 0.3(8)
P2 C45 C50 C49 -179.2(4)
C45 P2 C52 C57 168.8(4)
C38 P2 C52 C57 59.7(4)
Pt1 P2 C52 C57 -68.1(4)
C45 P2 C52 C53 -9.3(5)
C38 P2 C52 C53 -118.4(4)
Pt1 P2 C52 C53 113.8(4)
C57 C52 C53 C54 1.7(7)
P2 C52 C53 C54 179.8(4)
C52 C53 C54 C55 -2.1(8)
C53 C54 C55 C56 1.4(8)
C53 C54 C55 C58 -177.5(5)
C54 C55 C56 C57 -0.2(8)
C58 C55 C56 C57 178.6(5)
C55 C56 C57 C52 -0.2(8)
C53 C52 C57 C56 -0.6(8)
P2 C52 C57 C56 -178.8(4)
C1 Pt1 C59 C64 128(5)
P2 Pt1 C59 C64 110.4(4)
P1 Pt1 C59 C64 -72.0(4)
C1 Pt1 C59 C60 -52(5)
P2 Pt1 C59 C60 -69.7(4)
P1 Pt1 C59 C60 107.9(4)
C64 C59 C60 F1 178.7(5)
Pt1 C59 C60 F1 -1.2(7)
C64 C59 C60 C61 -1.4(8)
Pt1 C59 C60 C61 178.7(4)
F1 C60 C61 F2 0.8(8)
C59 C60 C61 F2 -179.1(5)
F1 C60 C61 C62 -176.9(5)
C59 C60 C61 C62 3.2(9)
F2 C61 C62 F3 1.5(9)
C60 C61 C62 F3 179.4(5)
F2 C61 C62 C63 179.3(5)
C60 C61 C62 C63 -2.9(9)
F3 C62 C63 F4 -4.1(9)
C61 C62 C63 F4 178.1(5)
F3 C62 C63 C64 178.8(5)
C61 C62 C63 C64 1.0(9)
C60 C59 C64 F5 -179.2(4)
Pt1 C59 C64 F5 0.7(7)
C60 C59 C64 C63 -0.6(8)
Pt1 C59 C64 C63 179.3(4)
F4 C63 C64 F5 2.3(8)
C62 C63 C64 F5 179.4(5)
F4 C63 C64 C59 -176.3(5)
C62 C63 C64 C59 0.8(9)
C4 C3 N1 N2 2.1(5)
C2 C3 N1 N2 -177.6(5)
C4 C3 N1 Re1 177.9(3)
C2 C3 N1 Re1 -1.8(7)
C8 Re1 N1 N2 -135.3(4)
C6 Re1 N1 N2 87(9)
C8A Re1 N1 N2 42.6(12)
C7 Re1 N1 N2 -43.2(4)
C5 Re1 N1 N2 131.7(4)
Br1A Re1 N1 N2 -129.0(4)
Br1 Re1 N1 N2 44.6(4)
C8 Re1 N1 C3 49.3(5)
C6 Re1 N1 C3 -89(9)
C8A Re1 N1 C3 -132.8(12)
C7 Re1 N1 C3 141.4(4)
C5 Re1 N1 C3 -43.7(4)
Br1A Re1 N1 C3 55.6(4)
Br1 Re1 N1 C3 -130.7(4)
C3 N1 N2 N3 -2.1(5)
Re1 N1 N2 N3 -178.2(3)
N1 N2 N3 C4 1.3(6)
N1 N2 N3 C9 172.6(4)
C3 C4 N3 N2 0.0(6)
C3 C4 N3 C9 -170.5(5)
C13 C9 N3 N2 -149.8(5)
C10 C9 N3 N2 26.2(7)
Re2 C9 N3 N2 118.6(4)
C13 C9 N3 C4 20.1(8)
C10 C9 N3 C4 -163.9(5)
Re2 C9 N3 C4 -71.5(7)
